data_4034333
loop_
_publ_author_name
'Cao, Yang'
'Arsenault, Nicole E.'
'Hean, Duane'
'Wolf, Michael O.'

_publ_section_title
;
 Fluorescence Switching of Intramolecular Lewis Acid-Base Pairs on a
 Flexible Backbone.
;
_journal_issue 9
_journal_name_full 'The Journal of organic chemistry'
_journal_page_first 5394
_journal_page_last 5403
_journal_paper_doi 10.1021/acs.joc.9b00398
_journal_volume 84
_journal_year 2019
_chemical_formula_moiety 'C52 H48 B O3 P S2'
_chemical_formula_sum 'C52 H48 B O3 P S2'
_chemical_formula_weight 826.80
_space_group_crystal_system monoclinic
_space_group_IT_number 14
_space_group_name_Hall '-P 2yn'
_space_group_name_H-M_alt 'P 1 21/n 1'
_atom_sites_solution_hydrogens geom
_atom_sites_solution_primary direct
_audit_creation_date 2018-10-01
_audit_creation_method
;
Olex2 1.2
(compiled 2018.05.29 svn.r3508 for OlexSys, GUI svn.r5506)
;
_cell_angle_alpha 90
_cell_angle_beta 110.2080(10)
_cell_angle_gamma 90
_cell_formula_units_Z 4
_cell_length_a 14.5432(5)
_cell_length_b 21.3618(6)
_cell_length_c 14.7634(4)
_cell_measurement_reflns_used 9978
_cell_measurement_temperature 100
_cell_measurement_theta_max 26.35
_cell_measurement_theta_min 2.41
_cell_volume 4304.2(2)
_computing_cell_refinement 'SAINT v8.37A (Bruker, 2015)'
_computing_data_reduction 'SAINT v8.37A (Bruker, 2015)'
_computing_molecular_graphics 'Olex2 (Dolomanov et al., 2009)'
_computing_publication_material 'Olex2 (Dolomanov et al., 2009)'
_computing_structure_refinement 'ShelXL (Sheldrick, 2015)'
_computing_structure_solution 'ShelXS (Sheldrick, 2008)'
_diffrn_ambient_temperature 100
_diffrn_measured_fraction_theta_full 0.973
_diffrn_measured_fraction_theta_max 0.918
_diffrn_measurement_device_type 'Bruker APEX-II CCD'
_diffrn_measurement_method '\f and \w scans'
_diffrn_radiation_type MoK\a
_diffrn_radiation_wavelength 0.71073
_diffrn_reflns_av_R_equivalents 0.0261
_diffrn_reflns_av_unetI/netI 0.0194
_diffrn_reflns_Laue_measured_fraction_full 0.973
_diffrn_reflns_Laue_measured_fraction_max 0.918
_diffrn_reflns_limit_h_max 18
_diffrn_reflns_limit_h_min -13
_diffrn_reflns_limit_k_max 26
_diffrn_reflns_limit_k_min -26
_diffrn_reflns_limit_l_max 18
_diffrn_reflns_limit_l_min -17
_diffrn_reflns_number 53782
_diffrn_reflns_point_group_measured_fraction_full 0.973
_diffrn_reflns_point_group_measured_fraction_max 0.918
_diffrn_reflns_theta_full 25.242
_diffrn_reflns_theta_max 26.348
_diffrn_reflns_theta_min 1.944
_diffrn_standards_number 0
_exptl_absorpt_coefficient_mu 0.205
_exptl_absorpt_correction_T_max 0.7454
_exptl_absorpt_correction_T_min 0.7129
_exptl_absorpt_correction_type multi-scan
_exptl_absorpt_process_details 'SADABS-2014/5 (Bruker,2014/5) was used for absorption correction.'
_exptl_crystal_colour orange
_exptl_crystal_colour_primary orange
_exptl_crystal_density_diffrn 1.276
_exptl_crystal_description plate
_exptl_crystal_F_000 1744
_exptl_crystal_size_max 0.311
_exptl_crystal_size_mid 0.245
_exptl_crystal_size_min 0.09
_refine_diff_density_max 0.412
_refine_diff_density_min -0.344
_refine_diff_density_rms 0.051
_refine_ls_extinction_method none
_refine_ls_goodness_of_fit_ref 1.034
_refine_ls_hydrogen_treatment constr
_refine_ls_matrix_type full
_refine_ls_number_parameters 540
_refine_ls_number_reflns 8066
_refine_ls_number_restraints 0
_refine_ls_restrained_S_all 1.034
_refine_ls_R_factor_all 0.0460
_refine_ls_R_factor_gt 0.0390
_refine_ls_shift/su_max 0.001
_refine_ls_shift/su_mean 0.000
_refine_ls_structure_factor_coef Fsqd
_refine_ls_weighting_details 'w=1/[\s^2^(Fo^2^)+(0.0353P)^2^+4.3918P] where P=(Fo^2^+2Fc^2^)/3'
_refine_ls_weighting_scheme calc
_refine_ls_wR_factor_gt 0.0885
_refine_ls_wR_factor_ref 0.0935
_reflns_Friedel_coverage 0.000
_reflns_number_gt 7089
_reflns_number_total 8066
_reflns_threshold_expression 'I > 2\s(I)'
_cod_data_source_file jo9b00398_si_009.cif
_cod_data_source_block mw290_pp_a
_cod_database_code 4034333
_shelx_shelxl_version_number 2017/1
_shelx_space_group_comment
;
The symmetry employed for this shelxl refinement is uniquely defined
by the following loop, which should always be used as a source of
symmetry information in preference to the above space-group names.
They are only intended as comments.
;
_shelx_estimated_absorpt_t_max 0.982
_shelx_estimated_absorpt_t_min 0.939
_olex2_refinement_description
;
1. Fixed Uiso
 At 1.2 times of:
  All C(H) groups
 At 1.5 times of:
  All C(H,H,H) groups
2.a Aromatic/amide H refined with riding coordinates:
 C2(H2), C7(H7), C11(H11), C13(H13), C20(H20), C22(H22), C28(H28), C29(H29),
 C30(H30), C31(H31), C32(H32), C34(H34), C35(H35), C36(H36), C37(H37), C38(H38),
  C40(H40), C41(H41), C43(H43), C44(H44), C47(H47), C48(H48), C50(H50), C51(H51)
2.b Idealised Me refined as rotating group:
 C15(H15A,H15B,H15C), C16(H16A,H16B,H16C), C17(H17A,H17B,H17C), C24(H24A,H24B,
 H24C), C25(H25A,H25B,H25C), C26(H26A,H26B,H26C), C45(H45A,H45B,H45C), C52(H52A,
 H52B,H52C)
;
_olex2_submission_special_instructions 'No special instructions were received'

loop_
_space_group_symop_operation_xyz
'x, y, z'
'-x+1/2, y+1/2, -z+1/2'
'-x, -y, -z'
'x-1/2, -y-1/2, z-1/2'

loop_
_atom_site_label
_atom_site_type_symbol
_atom_site_fract_x
_atom_site_fract_y
_atom_site_fract_z
_atom_site_U_iso_or_equiv
_atom_site_adp_type
_atom_site_occupancy
_atom_site_site_symmetry_order
_atom_site_calc_flag
_atom_site_refinement_flags_posn
S1 S 0.71691(3) 0.32648(2) 0.10419(3) 0.01758(10) Uani 1 1 d .
O1 O 0.44568(8) 0.40270(5) 0.17847(8) 0.0151(2) Uani 1 1 d .
C1 C 0.76358(12) 0.40043(8) 0.13979(12) 0.0165(3) Uani 1 1 d .
B1 B 0.55291(13) 0.42666(9) 0.24316(14) 0.0157(4) Uani 1 1 d .
S2 S 0.60246(3) 0.20972(2) 0.12845(3) 0.01711(10) Uani 1 1 d .
P1 P 0.39618(3) 0.33960(2) 0.17238(3) 0.01435(10) Uani 1 1 d .
O2 O 1.13163(9) 0.47700(7) 0.13146(10) 0.0289(3) Uani 1 1 d .
C2 C 0.70549(12) 0.43138(8) 0.18122(12) 0.0158(3) Uani 1 1 d .
H2 H 0.718465 0.473342 0.203253 0.019 Uiso 1 1 calc R
O3 O 0.44854(9) -0.08993(6) 0.10714(9) 0.0226(3) Uani 1 1 d .
C3 C 0.62436(12) 0.39703(8) 0.18941(12) 0.0148(3) Uani 1 1 d .
C4 C 0.62154(12) 0.33790(8) 0.14911(12) 0.0155(3) Uani 1 1 d .
C5 C 0.56098(12) 0.28363(8) 0.14809(12) 0.0153(3) Uani 1 1 d .
C6 C 0.47191(12) 0.27716(8) 0.16166(12) 0.0159(3) Uani 1 1 d .
C7 C 0.43766(12) 0.21406(8) 0.15291(12) 0.0167(3) Uani 1 1 d .
H7 H 0.376789 0.202623 0.158653 0.020 Uiso 1 1 calc R
C8 C 0.49952(12) 0.17160(8) 0.13565(12) 0.0165(3) Uani 1 1 d .
C9 C 0.56576(12) 0.40175(8) 0.35234(12) 0.0147(3) Uani 1 1 d .
C10 C 0.63831(12) 0.35987(8) 0.40907(12) 0.0172(4) Uani 1 1 d .
C11 C 0.63892(13) 0.34079(8) 0.49993(13) 0.0209(4) Uani 1 1 d .
H11 H 0.689576 0.313546 0.537001 0.025 Uiso 1 1 calc R
C12 C 0.56893(14) 0.35987(9) 0.53826(13) 0.0238(4) Uani 1 1 d .
C13 C 0.49859(13) 0.40188(8) 0.48390(13) 0.0216(4) Uani 1 1 d .
H13 H 0.449985 0.416172 0.508517 0.026 Uiso 1 1 calc R
C14 C 0.49695(12) 0.42380(8) 0.39436(12) 0.0176(4) Uani 1 1 d .
C15 C 0.72156(13) 0.33347(9) 0.38047(13) 0.0210(4) Uani 1 1 d .
H15A H 0.696647 0.299502 0.333789 0.032 Uiso 1 1 calc GR
H15B H 0.772986 0.317270 0.437926 0.032 Uiso 1 1 calc GR
H15C H 0.748651 0.366647 0.351289 0.032 Uiso 1 1 calc GR
C16 C 0.56954(18) 0.33595(11) 0.63484(15) 0.0371(5) Uani 1 1 d .
H16A H 0.515258 0.306500 0.624877 0.056 Uiso 1 1 calc GR
H16B H 0.562010 0.371216 0.674158 0.056 Uiso 1 1 calc GR
H16C H 0.631760 0.314623 0.668106 0.056 Uiso 1 1 calc GR
C17 C 0.42154(13) 0.47409(8) 0.34771(13) 0.0202(4) Uani 1 1 d .
H17A H 0.454028 0.514929 0.355365 0.030 Uiso 1 1 calc GR
H17B H 0.371933 0.474921 0.378806 0.030 Uiso 1 1 calc GR
H17C H 0.390020 0.464834 0.278858 0.030 Uiso 1 1 calc GR
C18 C 0.55510(12) 0.50353(8) 0.23196(12) 0.0158(3) Uani 1 1 d .
C19 C 0.62476(12) 0.54002(8) 0.30376(13) 0.0181(4) Uani 1 1 d .
C20 C 0.63273(13) 0.60477(8) 0.29265(14) 0.0219(4) Uani 1 1 d .
H20 H 0.680649 0.627563 0.341980 0.026 Uiso 1 1 calc R
C21 C 0.57285(14) 0.63658(8) 0.21192(14) 0.0241(4) Uani 1 1 d .
C22 C 0.50495(14) 0.60136(9) 0.14110(14) 0.0241(4) Uani 1 1 d .
H22 H 0.463156 0.622046 0.085017 0.029 Uiso 1 1 calc R
C23 C 0.49549(13) 0.53669(8) 0.14882(13) 0.0204(4) Uani 1 1 d .
C24 C 0.69517(13) 0.51264(9) 0.39652(13) 0.0214(4) Uani 1 1 d .
H24A H 0.659443 0.502228 0.439945 0.032 Uiso 1 1 calc GR
H24B H 0.746417 0.543333 0.427730 0.032 Uiso 1 1 calc GR
H24C H 0.725159 0.474664 0.381877 0.032 Uiso 1 1 calc GR
C25 C 0.58028(17) 0.70665(9) 0.20155(17) 0.0346(5) Uani 1 1 d .
H25A H 0.573999 0.716699 0.134906 0.052 Uiso 1 1 calc GR
H25B H 0.643933 0.721299 0.245457 0.052 Uiso 1 1 calc GR
H25C H 0.527741 0.727357 0.217571 0.052 Uiso 1 1 calc GR
C26 C 0.41944(15) 0.50556(10) 0.06317(14) 0.0302(5) Uani 1 1 d .
H26A H 0.448791 0.469354 0.042723 0.045 Uiso 1 1 calc GR
H26B H 0.396244 0.535516 0.009812 0.045 Uiso 1 1 calc GR
H26C H 0.364136 0.491669 0.081616 0.045 Uiso 1 1 calc GR
C27 C 0.35201(12) 0.32104(8) 0.26883(12) 0.0168(4) Uani 1 1 d .
C28 C 0.27367(12) 0.35542(8) 0.27835(13) 0.0203(4) Uani 1 1 d .
H28 H 0.245090 0.388357 0.234399 0.024 Uiso 1 1 calc R
C29 C 0.23781(14) 0.34152(9) 0.35165(14) 0.0265(4) Uani 1 1 d .
H29 H 0.184820 0.364906 0.358023 0.032 Uiso 1 1 calc R
C30 C 0.27963(15) 0.29325(10) 0.41579(15) 0.0308(5) Uani 1 1 d .
H30 H 0.254285 0.283279 0.465339 0.037 Uiso 1 1 calc R
C31 C 0.35786(15) 0.25961(10) 0.40805(15) 0.0299(4) Uani 1 1 d .
H31 H 0.386561 0.227057 0.452720 0.036 Uiso 1 1 calc R
C32 C 0.39450(13) 0.27339(9) 0.33504(13) 0.0220(4) Uani 1 1 d .
H32 H 0.448482 0.250412 0.330067 0.026 Uiso 1 1 calc R
C33 C 0.29312(12) 0.33978(8) 0.06118(12) 0.0163(3) Uani 1 1 d .
C34 C 0.30952(13) 0.35967(8) -0.02239(13) 0.0212(4) Uani 1 1 d .
H34 H 0.372676 0.373750 -0.018708 0.025 Uiso 1 1 calc R
C35 C 0.23348(14) 0.35876(9) -0.11039(13) 0.0248(4) Uani 1 1 d .
H35 H 0.244532 0.372151 -0.167138 0.030 Uiso 1 1 calc R
C36 C 0.14102(14) 0.33828(9) -0.11576(14) 0.0263(4) Uani 1 1 d .
H36 H 0.088714 0.338478 -0.176018 0.032 Uiso 1 1 calc R
C37 C 0.12496(13) 0.31774(9) -0.03420(14) 0.0261(4) Uani 1 1 d .
H37 H 0.061763 0.303442 -0.038396 0.031 Uiso 1 1 calc R
C38 C 0.20121(13) 0.31784(8) 0.05470(13) 0.0200(4) Uani 1 1 d .
H38 H 0.190237 0.302915 0.110725 0.024 Uiso 1 1 calc R
C39 C 0.85516(12) 0.42124(8) 0.12810(12) 0.0170(4) Uani 1 1 d .
C40 C 0.87418(13) 0.48447(8) 0.12032(13) 0.0203(4) Uani 1 1 d .
H40 H 0.824138 0.514229 0.115393 0.024 Uiso 1 1 calc R
C41 C 0.96456(13) 0.50523(9) 0.11955(13) 0.0217(4) Uani 1 1 d .
H41 H 0.975705 0.548646 0.113997 0.026 Uiso 1 1 calc R
C42 C 1.03834(13) 0.46229(9) 0.12694(13) 0.0219(4) Uani 1 1 d .
C43 C 1.01929(13) 0.39860(9) 0.13091(13) 0.0233(4) Uani 1 1 d .
H43 H 1.068537 0.368858 0.132996 0.028 Uiso 1 1 calc R
C44 C 0.92952(13) 0.37839(9) 0.13184(13) 0.0206(4) Uani 1 1 d .
H44 H 0.917878 0.334822 0.135061 0.025 Uiso 1 1 calc R
C45 C 1.15600(15) 0.54184(10) 0.13282(16) 0.0326(5) Uani 1 1 d .
H45A H 1.114859 0.561551 0.072489 0.049 Uiso 1 1 calc GR
H45B H 1.225110 0.546140 0.139418 0.049 Uiso 1 1 calc GR
H45C H 1.144758 0.562317 0.187472 0.049 Uiso 1 1 calc GR
C46 C 0.48942(12) 0.10316(8) 0.12893(12) 0.0162(3) Uani 1 1 d .
C47 C 0.56850(12) 0.06414(8) 0.13510(12) 0.0179(4) Uani 1 1 d .
H47 H 0.630725 0.082199 0.144062 0.022 Uiso 1 1 calc R
C48 C 0.55804(12) -0.00034(8) 0.12841(12) 0.0187(4) Uani 1 1 d .
H48 H 0.612448 -0.026100 0.132026 0.022 Uiso 1 1 calc R
C49 C 0.46747(13) -0.02713(8) 0.11639(12) 0.0179(4) Uani 1 1 d .
C50 C 0.38805(13) 0.01079(8) 0.11152(13) 0.0198(4) Uani 1 1 d .
H50 H 0.326494 -0.007569 0.104575 0.024 Uiso 1 1 calc R
C51 C 0.39864(12) 0.07498(8) 0.11677(13) 0.0188(4) Uani 1 1 d .
H51 H 0.343719 0.100535 0.112091 0.023 Uiso 1 1 calc R
C52 C 0.52851(13) -0.13100(8) 0.11466(14) 0.0221(4) Uani 1 1 d .
H52A H 0.555068 -0.121085 0.063719 0.033 Uiso 1 1 calc GR
H52B H 0.505427 -0.174436 0.107533 0.033 Uiso 1 1 calc GR
H52C H 0.579830 -0.125615 0.177896 0.033 Uiso 1 1 calc GR

loop_
_atom_site_aniso_label
_atom_site_aniso_U_11
_atom_site_aniso_U_22
_atom_site_aniso_U_33
_atom_site_aniso_U_23
_atom_site_aniso_U_13
_atom_site_aniso_U_12
S1 0.0170(2) 0.0176(2) 0.0207(2) -0.00202(17) 0.00986(17) -0.00032(16)
O1 0.0128(6) 0.0152(6) 0.0158(6) -0.0008(5) 0.0028(5) 0.0005(4)
C1 0.0161(8) 0.0163(8) 0.0158(8) 0.0036(7) 0.0039(7) 0.0003(6)
B1 0.0126(9) 0.0170(10) 0.0162(10) -0.0004(8) 0.0035(7) -0.0012(7)
S2 0.0161(2) 0.0150(2) 0.0220(2) -0.00205(17) 0.00887(17) -0.00003(16)
P1 0.0120(2) 0.0158(2) 0.0149(2) -0.00059(17) 0.00405(16) 0.00064(16)
O2 0.0171(6) 0.0342(8) 0.0375(8) 0.0065(6) 0.0120(6) -0.0026(6)
C2 0.0163(8) 0.0163(8) 0.0147(8) 0.0012(7) 0.0052(7) 0.0011(6)
O3 0.0221(6) 0.0151(6) 0.0324(7) 0.0001(5) 0.0117(6) -0.0006(5)
C3 0.0139(8) 0.0162(8) 0.0129(8) 0.0027(7) 0.0027(6) 0.0022(6)
C4 0.0141(8) 0.0184(9) 0.0152(8) 0.0011(7) 0.0065(6) 0.0018(6)
C5 0.0157(8) 0.0155(8) 0.0135(8) -0.0007(7) 0.0035(6) 0.0015(6)
C6 0.0160(8) 0.0170(8) 0.0136(8) -0.0008(7) 0.0036(6) 0.0006(7)
C7 0.0128(8) 0.0192(9) 0.0171(8) 0.0006(7) 0.0038(6) -0.0007(6)
C8 0.0158(8) 0.0199(9) 0.0129(8) -0.0006(7) 0.0040(7) -0.0011(7)
C9 0.0144(8) 0.0134(8) 0.0158(8) -0.0030(7) 0.0046(6) -0.0028(6)
C10 0.0167(8) 0.0161(8) 0.0174(9) -0.0016(7) 0.0041(7) -0.0040(7)
C11 0.0242(9) 0.0177(9) 0.0186(9) 0.0021(7) 0.0047(7) 0.0008(7)
C12 0.0302(10) 0.0254(10) 0.0170(9) -0.0010(8) 0.0099(8) -0.0026(8)
C13 0.0236(9) 0.0228(10) 0.0222(9) -0.0032(8) 0.0128(8) -0.0007(7)
C14 0.0180(8) 0.0153(8) 0.0188(9) -0.0047(7) 0.0054(7) -0.0040(7)
C15 0.0181(9) 0.0242(9) 0.0197(9) 0.0041(7) 0.0052(7) 0.0043(7)
C16 0.0496(13) 0.0415(13) 0.0264(11) 0.0092(10) 0.0210(10) 0.0095(10)
C17 0.0199(9) 0.0193(9) 0.0228(9) -0.0039(7) 0.0092(7) 0.0015(7)
C18 0.0161(8) 0.0163(8) 0.0178(9) 0.0000(7) 0.0094(7) 0.0012(6)
C19 0.0175(8) 0.0189(9) 0.0205(9) -0.0005(7) 0.0098(7) 0.0014(7)
C20 0.0234(9) 0.0186(9) 0.0264(10) -0.0042(8) 0.0121(8) -0.0035(7)
C21 0.0301(10) 0.0165(9) 0.0314(10) 0.0014(8) 0.0178(8) 0.0021(7)
C22 0.0264(10) 0.0225(10) 0.0256(10) 0.0086(8) 0.0115(8) 0.0056(8)
C23 0.0208(9) 0.0208(9) 0.0211(9) 0.0016(7) 0.0093(7) 0.0008(7)
C24 0.0194(9) 0.0214(9) 0.0220(9) -0.0019(7) 0.0055(7) -0.0034(7)
C25 0.0451(13) 0.0177(10) 0.0438(13) 0.0027(9) 0.0187(10) -0.0006(9)
C26 0.0324(11) 0.0267(10) 0.0226(10) 0.0073(8) -0.0017(8) -0.0029(8)
C27 0.0132(8) 0.0193(9) 0.0169(9) -0.0023(7) 0.0038(7) -0.0023(7)
C28 0.0166(8) 0.0202(9) 0.0239(9) -0.0028(7) 0.0069(7) -0.0004(7)
C29 0.0221(9) 0.0301(10) 0.0318(11) -0.0032(9) 0.0151(8) 0.0017(8)
C30 0.0337(11) 0.0354(11) 0.0306(11) 0.0018(9) 0.0206(9) -0.0009(9)
C31 0.0357(11) 0.0298(11) 0.0263(10) 0.0085(9) 0.0135(9) 0.0050(9)
C32 0.0202(9) 0.0249(10) 0.0211(9) 0.0004(8) 0.0074(7) 0.0027(7)
C33 0.0151(8) 0.0139(8) 0.0183(9) -0.0018(7) 0.0039(7) 0.0022(6)
C34 0.0215(9) 0.0211(9) 0.0203(9) -0.0020(7) 0.0064(7) -0.0027(7)
C35 0.0325(10) 0.0244(10) 0.0160(9) -0.0015(8) 0.0063(8) -0.0002(8)
C36 0.0234(10) 0.0297(11) 0.0184(9) -0.0066(8) -0.0022(7) 0.0032(8)
C37 0.0161(9) 0.0313(11) 0.0284(10) -0.0088(8) 0.0046(8) -0.0032(8)
C38 0.0180(9) 0.0202(9) 0.0218(9) -0.0027(7) 0.0069(7) -0.0002(7)
C39 0.0171(8) 0.0213(9) 0.0130(8) 0.0013(7) 0.0059(7) 0.0009(7)
C40 0.0199(9) 0.0204(9) 0.0225(9) 0.0019(7) 0.0095(7) 0.0016(7)
C41 0.0235(9) 0.0210(9) 0.0213(9) 0.0020(7) 0.0088(7) -0.0026(7)
C42 0.0175(9) 0.0310(10) 0.0184(9) 0.0026(8) 0.0077(7) -0.0018(7)
C43 0.0189(9) 0.0267(10) 0.0263(10) 0.0021(8) 0.0105(8) 0.0043(7)
C44 0.0212(9) 0.0205(9) 0.0204(9) 0.0017(7) 0.0078(7) 0.0015(7)
C45 0.0240(10) 0.0387(12) 0.0374(12) 0.0000(10) 0.0134(9) -0.0109(9)
C46 0.0174(8) 0.0179(9) 0.0128(8) 0.0006(7) 0.0045(7) 0.0003(7)
C47 0.0155(8) 0.0199(9) 0.0186(9) -0.0011(7) 0.0063(7) -0.0015(7)
C48 0.0177(8) 0.0189(9) 0.0206(9) 0.0001(7) 0.0080(7) 0.0025(7)
C49 0.0224(9) 0.0154(8) 0.0154(8) -0.0007(7) 0.0059(7) -0.0017(7)
C50 0.0178(8) 0.0200(9) 0.0218(9) 0.0002(7) 0.0071(7) -0.0042(7)
C51 0.0163(8) 0.0197(9) 0.0200(9) 0.0002(7) 0.0057(7) 0.0019(7)
C52 0.0242(9) 0.0170(9) 0.0248(10) -0.0001(7) 0.0082(8) 0.0018(7)

loop_
_atom_type_symbol
_atom_type_description
_atom_type_scat_dispersion_real
_atom_type_scat_dispersion_imag
_atom_type_scat_source
C C 0.0033 0.0016 'International Tables Vol C Tables 4.2.6.8 and 6.1.1.4'
H H 0.0000 0.0000 'International Tables Vol C Tables 4.2.6.8 and 6.1.1.4'
B B 0.0013 0.0007 'International Tables Vol C Tables 4.2.6.8 and 6.1.1.4'
O O 0.0106 0.0060 'International Tables Vol C Tables 4.2.6.8 and 6.1.1.4'
P P 0.1023 0.0942 'International Tables Vol C Tables 4.2.6.8 and 6.1.1.4'
S S 0.1246 0.1234 'International Tables Vol C Tables 4.2.6.8 and 6.1.1.4'

loop_
_geom_angle_atom_site_label_1
_geom_angle_atom_site_label_2
_geom_angle_atom_site_label_3
_geom_angle
C1 S1 C4 92.11(8)
P1 O1 B1 131.49(10)
C2 C1 S1 109.78(13)
C2 C1 C39 128.99(16)
C39 C1 S1 121.17(13)
O1 B1 C3 103.72(13)
O1 B1 C9 103.77(13)
O1 B1 C18 107.81(13)
C3 B1 C9 118.26(14)
C3 B1 C18 107.36(13)
C9 B1 C18 114.83(14)
C8 S2 C5 93.38(8)
O1 P1 C6 112.19(7)
O1 P1 C27 116.21(7)
O1 P1 C33 106.31(7)
C6 P1 C27 107.94(8)
C6 P1 C33 105.52(8)
C27 P1 C33 108.06(8)
C42 O2 C45 117.34(15)
C1 C2 H2 121.8
C1 C2 C3 116.34(15)
C3 C2 H2 121.8
C49 O3 C52 117.65(13)
C2 C3 B1 121.55(15)
C4 C3 B1 128.95(15)
C4 C3 C2 109.46(14)
C3 C4 S1 112.26(12)
C3 C4 C5 131.09(15)
C5 C4 S1 116.24(12)
C4 C5 S2 118.63(12)
C6 C5 S2 109.10(12)
C6 C5 C4 132.26(15)
C5 C6 P1 125.41(13)
C5 C6 C7 113.33(15)
C7 C6 P1 120.73(13)
C6 C7 H7 122.8
C8 C7 C6 114.42(15)
C8 C7 H7 122.8
C7 C8 S2 109.75(13)
C7 C8 C46 128.17(16)
C46 C8 S2 121.99(13)
C10 C9 B1 126.37(15)
C10 C9 C14 116.26(15)
C14 C9 B1 117.36(14)
C9 C10 C15 124.88(15)
C11 C10 C9 120.52(16)
C11 C10 C15 114.58(15)
C10 C11 H11 118.5
C12 C11 C10 122.93(17)
C12 C11 H11 118.5
C11 C12 C13 116.89(17)
C11 C12 C16 121.33(18)
C13 C12 C16 121.78(17)
C12 C13 H13 118.9
C12 C13 C14 122.19(17)
C14 C13 H13 118.9
C9 C14 C17 122.74(16)
C13 C14 C9 121.08(16)
C13 C14 C17 116.12(15)
C10 C15 H15A 109.5
C10 C15 H15B 109.5
C10 C15 H15C 109.5
H15A C15 H15B 109.5
H15A C15 H15C 109.5
H15B C15 H15C 109.5
C12 C16 H16A 109.5
C12 C16 H16B 109.5
C12 C16 H16C 109.5
H16A C16 H16B 109.5
H16A C16 H16C 109.5
H16B C16 H16C 109.5
C14 C17 H17A 109.5
C14 C17 H17B 109.5
C14 C17 H17C 109.5
H17A C17 H17B 109.5
H17A C17 H17C 109.5
H17B C17 H17C 109.5
C19 C18 B1 120.30(15)
C19 C18 C23 115.83(15)
C23 C18 B1 123.65(15)
C18 C19 C24 123.22(15)
C20 C19 C18 121.38(16)
C20 C19 C24 115.40(16)
C19 C20 H20 119.0
C21 C20 C19 122.07(17)
C21 C20 H20 119.0
C20 C21 C25 121.75(18)
C22 C21 C20 117.04(17)
C22 C21 C25 121.20(18)
C21 C22 H22 118.7
C21 C22 C23 122.67(17)
C23 C22 H22 118.7
C18 C23 C26 123.54(16)
C22 C23 C18 120.99(17)
C22 C23 C26 115.46(16)
C19 C24 H24A 109.5
C19 C24 H24B 109.5
C19 C24 H24C 109.5
H24A C24 H24B 109.5
H24A C24 H24C 109.5
H24B C24 H24C 109.5
C21 C25 H25A 109.5
C21 C25 H25B 109.5
C21 C25 H25C 109.5
H25A C25 H25B 109.5
H25A C25 H25C 109.5
H25B C25 H25C 109.5
C23 C26 H26A 109.5
C23 C26 H26B 109.5
C23 C26 H26C 109.5
H26A C26 H26B 109.5
H26A C26 H26C 109.5
H26B C26 H26C 109.5
C28 C27 P1 119.27(13)
C32 C27 P1 121.46(13)
C32 C27 C28 119.27(16)
C27 C28 H28 119.9
C29 C28 C27 120.25(17)
C29 C28 H28 119.9
C28 C29 H29 120.1
C28 C29 C30 119.79(17)
C30 C29 H29 120.1
C29 C30 H30 119.7
C31 C30 C29 120.52(18)
C31 C30 H30 119.7
C30 C31 H31 120.0
C30 C31 C32 120.06(18)
C32 C31 H31 120.0
C27 C32 H32 120.0
C31 C32 C27 120.09(17)
C31 C32 H32 120.0
C34 C33 P1 117.53(13)
C38 C33 P1 122.73(14)
C38 C33 C34 119.63(16)
C33 C34 H34 120.1
C35 C34 C33 119.87(17)
C35 C34 H34 120.1
C34 C35 H35 120.0
C34 C35 C36 120.07(18)
C36 C35 H35 120.0
C35 C36 H36 119.9
C37 C36 C35 120.26(17)
C37 C36 H36 119.9
C36 C37 H37 119.9
C36 C37 C38 120.19(17)
C38 C37 H37 119.9
C33 C38 C37 119.93(17)
C33 C38 H38 120.0
C37 C38 H38 120.0
C40 C39 C1 121.16(15)
C40 C39 C44 117.65(16)
C44 C39 C1 121.02(16)
C39 C40 H40 119.1
C41 C40 C39 121.70(16)
C41 C40 H40 119.1
C40 C41 H41 120.1
C42 C41 C40 119.74(17)
C42 C41 H41 120.1
O2 C42 C41 125.30(17)
O2 C42 C43 115.41(16)
C41 C42 C43 119.29(16)
C42 C43 H43 119.7
C44 C43 C42 120.57(17)
C44 C43 H43 119.7
C39 C44 H44 119.5
C43 C44 C39 120.96(17)
C43 C44 H44 119.5
O2 C45 H45A 109.5
O2 C45 H45B 109.5
O2 C45 H45C 109.5
H45A C45 H45B 109.5
H45A C45 H45C 109.5
H45B C45 H45C 109.5
C47 C46 C8 121.89(15)
C47 C46 C51 117.94(16)
C51 C46 C8 120.17(15)
C46 C47 H47 119.3
C48 C47 C46 121.37(16)
C48 C47 H47 119.3
C47 C48 H48 120.2
C47 C48 C49 119.62(16)
C49 C48 H48 120.2
O3 C49 C48 124.48(16)
O3 C49 C50 115.54(15)
C48 C49 C50 119.98(16)
C49 C50 H50 120.0
C51 C50 C49 120.08(16)
C51 C50 H50 120.0
C46 C51 H51 119.5
C50 C51 C46 120.99(16)
C50 C51 H51 119.5
O3 C52 H52A 109.5
O3 C52 H52B 109.5
O3 C52 H52C 109.5
H52A C52 H52B 109.5
H52A C52 H52C 109.5
H52B C52 H52C 109.5

loop_
_geom_bond_atom_site_label_1
_geom_bond_atom_site_label_2
_geom_bond_distance
S1 C1 1.7280(17)
S1 C4 1.7488(16)
O1 B1 1.605(2)
O1 P1 1.5161(12)
C1 C2 1.372(2)
C1 C39 1.470(2)
B1 C3 1.637(2)
B1 C9 1.646(2)
B1 C18 1.652(3)
S2 C5 1.7499(17)
S2 C8 1.7393(17)
P1 C6 1.7714(17)
P1 C27 1.7969(17)
P1 C33 1.8005(17)
O2 C42 1.372(2)
O2 C45 1.428(2)
C2 H2 0.9500
C2 C3 1.430(2)
O3 C49 1.367(2)
O3 C52 1.430(2)
C3 C4 1.391(2)
C4 C5 1.453(2)
C5 C6 1.384(2)
C6 C7 1.427(2)
C7 H7 0.9500
C7 C8 1.362(2)
C8 C46 1.469(2)
C9 C10 1.416(2)
C9 C14 1.427(2)
C10 C11 1.399(3)
C10 C15 1.522(2)
C11 H11 0.9500
C11 C12 1.386(3)
C12 C13 1.389(3)
C12 C16 1.512(3)
C13 H13 0.9500
C13 C14 1.395(3)
C14 C17 1.520(2)
C15 H15A 0.9800
C15 H15B 0.9800
C15 H15C 0.9800
C16 H16A 0.9800
C16 H16B 0.9800
C16 H16C 0.9800
C17 H17A 0.9800
C17 H17B 0.9800
C17 H17C 0.9800
C18 C19 1.420(2)
C18 C23 1.423(2)
C19 C20 1.402(2)
C19 C24 1.516(2)
C20 H20 0.9500
C20 C21 1.387(3)
C21 C22 1.386(3)
C21 C25 1.512(3)
C22 H22 0.9500
C22 C23 1.397(3)
C23 C26 1.516(3)
C24 H24A 0.9800
C24 H24B 0.9800
C24 H24C 0.9800
C25 H25A 0.9800
C25 H25B 0.9800
C25 H25C 0.9800
C26 H26A 0.9800
C26 H26B 0.9800
C26 H26C 0.9800
C27 C28 1.403(2)
C27 C32 1.399(3)
C28 H28 0.9500
C28 C29 1.386(3)
C29 H29 0.9500
C29 C30 1.390(3)
C30 H30 0.9500
C30 C31 1.383(3)
C31 H31 0.9500
C31 C32 1.389(3)
C32 H32 0.9500
C33 C34 1.401(3)
C33 C38 1.388(2)
C34 H34 0.9500
C34 C35 1.385(3)
C35 H35 0.9500
C35 C36 1.390(3)
C36 H36 0.9500
C36 C37 1.375(3)
C37 H37 0.9500
C37 C38 1.395(3)
C38 H38 0.9500
C39 C40 1.391(2)
C39 C44 1.403(2)
C40 H40 0.9500
C40 C41 1.391(2)
C41 H41 0.9500
C41 C42 1.387(3)
C42 C43 1.394(3)
C43 H43 0.9500
C43 C44 1.380(2)
C44 H44 0.9500
C45 H45A 0.9800
C45 H45B 0.9800
C45 H45C 0.9800
C46 C47 1.398(2)
C46 C51 1.405(2)
C47 H47 0.9500
C47 C48 1.386(2)
C48 H48 0.9500
C48 C49 1.390(2)
C49 C50 1.392(2)
C50 H50 0.9500
C50 C51 1.379(2)
C51 H51 0.9500
C52 H52A 0.9800
C52 H52B 0.9800
C52 H52C 0.9800
